data_7231515
loop_
_publ_author_name
'Bolla, Geetha'
'Nangia, Ashwini'

_publ_section_title
;
 Novel pharmaceutical salts of albendazole
;
_journal_issue 41
_journal_name_full CrystEngComm
_journal_page_first 6394
_journal_paper_doi 10.1039/C8CE01311J
_journal_volume 20
_journal_year 2018
_chemical_formula_sum 'C19 H23 N3 O5 S2'
_chemical_formula_weight 437.52
_space_group_crystal_system monoclinic
_space_group_IT_number 14
_space_group_name_Hall '-P 2yn'
_space_group_name_H-M_alt 'P 1 21/n 1'
_symmetry_space_group_name_Hall '-P 2yn'
_symmetry_space_group_name_H-M 'P 1 21/n 1'
_atom_sites_solution_hydrogens geom
_audit_creation_method SHELXL-2016/6
_audit_update_record
;
2018-04-05 deposited with the CCDC.
2018-09-11 downloaded from the CCDC.
;
_cell_angle_alpha 90
_cell_angle_beta 115.573(12)
_cell_angle_gamma 90
_cell_formula_units_Z 4
_cell_length_a 15.2992(17)
_cell_length_b 9.7420(9)
_cell_length_c 15.8825(14)
_cell_measurement_temperature 293(2)
_cell_volume 2135.3(4)
_computing_structure_refinement 'SHELXL-2016/6 (Sheldrick, 2016)'
_diffrn_ambient_temperature 293(2)
_diffrn_measured_fraction_theta_full 0.999
_diffrn_measured_fraction_theta_max 0.999
_diffrn_radiation_type MoK\a
_diffrn_radiation_wavelength 0.71073
_diffrn_reflns_av_R_equivalents 0.0430
_diffrn_reflns_av_unetI/netI 0.0727
_diffrn_reflns_Laue_measured_fraction_full 0.999
_diffrn_reflns_Laue_measured_fraction_max 0.999
_diffrn_reflns_limit_h_max 17
_diffrn_reflns_limit_h_min -16
_diffrn_reflns_limit_k_max 6
_diffrn_reflns_limit_k_min -11
_diffrn_reflns_limit_l_max 15
_diffrn_reflns_limit_l_min -18
_diffrn_reflns_number 8071
_diffrn_reflns_point_group_measured_fraction_full 0.999
_diffrn_reflns_point_group_measured_fraction_max 0.999
_diffrn_reflns_theta_full 24.712
_diffrn_reflns_theta_max 24.712
_diffrn_reflns_theta_min 2.844
_exptl_absorpt_coefficient_mu 0.284
_exptl_crystal_density_diffrn 1.361
_exptl_crystal_F_000 920
_refine_diff_density_max 0.334
_refine_diff_density_min -0.268
_refine_diff_density_rms 0.058
_refine_ls_extinction_method none
_refine_ls_goodness_of_fit_ref 1.106
_refine_ls_hydrogen_treatment constr
_refine_ls_matrix_type full
_refine_ls_number_parameters 265
_refine_ls_number_reflns 3638
_refine_ls_number_restraints 0
_refine_ls_restrained_S_all 1.106
_refine_ls_R_factor_all 0.1227
_refine_ls_R_factor_gt 0.0740
_refine_ls_shift/su_max 0.000
_refine_ls_shift/su_mean 0.000
_refine_ls_structure_factor_coef Fsqd
_refine_ls_weighting_details 'w=1/[\s^2^(Fo^2^)+(0.0778P)^2^+1.4566P] where P=(Fo^2^+2Fc^2^)/3'
_refine_ls_weighting_scheme calc
_refine_ls_wR_factor_gt 0.1883
_refine_ls_wR_factor_ref 0.2105
_reflns_Friedel_coverage 0.000
_reflns_number_gt 2203
_reflns_number_total 3638
_reflns_threshold_expression 'I > 2\s(I)'
_cod_data_source_file c8ce01311j2.cif
_cod_data_source_block shelx
_cod_depositor_comments 'Adding full bibliography for 7231513--7231518.cif.'
_cod_database_code 7231515
_publcif_datablock.id {2ed12076-2690-4ab7-b6f4-ff62c28ab8e3}

_shelx_shelxl_version_number 2016/6
_shelx_space_group_comment
;
The symmetry employed for this shelxl refinement is uniquely defined
by the following loop, which should always be used as a source of
symmetry information in preference to the above space-group names.
They are only intended as comments.
;
_publcif_funding_html
;
;

loop_
_space_group_symop_operation_xyz
'x, y, z'
'-x+1/2, y+1/2, -z+1/2'
'-x, -y, -z'
'x-1/2, -y-1/2, z-1/2'

loop_
_atom_site_label
_atom_site_type_symbol
_atom_site_fract_x
_atom_site_fract_y
_atom_site_fract_z
_atom_site_U_iso_or_equiv
_atom_site_adp_type
_atom_site_occupancy
_atom_site_site_symmetry_order
_atom_site_calc_flag
_atom_site_refinement_flags_posn
_atom_site_refinement_flags_adp
S2 S 0.72036(9) 0.55055(15) 0.10838(8) 0.0599(4) Uani 1 1 d . .
S1 S 0.87203(12) 0.41077(19) 0.67021(9) 0.0836(6) Uani 1 1 d . .
O3 O 0.7517(3) 0.6933(4) 0.1151(2) 0.0722(11) Uani 1 1 d . .
O4 O 0.7507(3) 0.4901(4) 0.1998(2) 0.0687(10) Uani 1 1 d . .
N1 N 0.8634(3) 0.6308(4) 0.3617(2) 0.0507(10) Uani 1 1 d . .
H1A H 0.820023 0.585987 0.316210 0.061 Uiso 1 1 calc R U
C1 C 0.9137(3) 0.7373(5) 0.3535(3) 0.0502(12) Uani 1 1 d . .
N2 N 0.9765(3) 0.7798(4) 0.4370(2) 0.0530(10) Uani 1 1 d . .
H2A H 1.018035 0.844929 0.448191 0.064 Uiso 1 1 calc R U
N3 N 0.8987(3) 0.7916(4) 0.2712(2) 0.0557(11) Uani 1 1 d . .
H3A H 0.859993 0.749749 0.221292 0.067 Uiso 1 1 calc R U
C2 C 0.9634(3) 0.7002(5) 0.5037(3) 0.0513(12) Uani 1 1 d . .
O2 O 0.8988(3) 0.9517(4) 0.1737(2) 0.0943(14) Uani 1 1 d . .
O1 O 1.0079(3) 0.9672(4) 0.3238(3) 0.0859(13) Uani 1 1 d . .
C13 C 0.7836(3) 0.4612(5) 0.0551(3) 0.0541(13) Uani 1 1 d . .
C6 C 0.8606(3) 0.5101(5) 0.5013(3) 0.0551(13) Uani 1 1 d . .
H6 H 0.812968 0.445848 0.468727 0.066 Uiso 1 1 calc R U
O5 O 0.6198(2) 0.5323(4) 0.0487(2) 0.0710(10) Uani 1 1 d . .
C5 C 0.9036(4) 0.5167(5) 0.5986(3) 0.0567(13) Uani 1 1 d . .
C14 C 0.8831(4) 0.4735(6) 0.0892(3) 0.0654(15) Uani 1 1 d . .
H14 H 0.916645 0.529771 0.140373 0.078 Uiso 1 1 calc R U
C4 C 0.9758(4) 0.6137(6) 0.6456(3) 0.0627(15) Uani 1 1 d . .
H4 H 1.003384 0.615420 0.710471 0.075 Uiso 1 1 calc R U
C7 C 0.8929(3) 0.6042(5) 0.4562(3) 0.0486(12) Uani 1 1 d . .
C8 C 0.9421(4) 0.9113(6) 0.2619(4) 0.0688(15) Uani 1 1 d . .
C3 C 1.0073(4) 0.7057(5) 0.6003(3) 0.0594(14) Uani 1 1 d . .
H3 H 1.055835 0.768987 0.632618 0.071 Uiso 1 1 calc R U
C16 C 0.8849(5) 0.3192(7) -0.0252(4) 0.0784(17) Uani 1 1 d . .
C18 C 0.7353(4) 0.3760(6) -0.0198(3) 0.0678(16) Uani 1 1 d . .
H18 H 0.668402 0.365974 -0.043573 0.081 Uiso 1 1 calc R U
C17 C 0.7853(5) 0.3067(7) -0.0587(4) 0.0795(18) Uani 1 1 d . .
H17 H 0.751994 0.249293 -0.109314 0.095 Uiso 1 1 calc R U
C15 C 0.9323(4) 0.4054(7) 0.0496(4) 0.0748(17) Uani 1 1 d . .
H15 H 0.999054 0.416576 0.072955 0.090 Uiso 1 1 calc R U
C9 C 0.9316(7) 1.0809(8) 0.1557(5) 0.143(4) Uani 1 1 d . .
H9A H 0.920343 1.085196 0.091435 0.214 Uiso 1 1 calc R U
H9B H 0.999719 1.090626 0.194971 0.214 Uiso 1 1 calc R U
H9C H 0.896956 1.153764 0.168662 0.214 Uiso 1 1 calc R U
C19 C 0.9388(5) 0.2408(8) -0.0704(5) 0.114(3) Uani 1 1 d . .
H19A H 0.921128 0.145617 -0.075184 0.171 Uiso 1 1 calc R U
H19B H 1.007283 0.249996 -0.033079 0.171 Uiso 1 1 calc R U
H19C H 0.922083 0.277172 -0.131625 0.171 Uiso 1 1 calc R U
C10 C 0.7769(7) 0.3047(10) 0.5920(5) 0.159(4) Uani 1 1 d . .
H10A H 0.722471 0.361693 0.552991 0.191 Uiso 1 1 calc R U
H10B H 0.799183 0.255711 0.551771 0.191 Uiso 1 1 calc R U
C11 C 0.7421(8) 0.1956(13) 0.6480(7) 0.180(5) Uani 1 1 d . .
H11A H 0.703594 0.122295 0.607795 0.215 Uiso 1 1 calc R U
H11B H 0.796462 0.156852 0.701189 0.215 Uiso 1 1 calc R U
C12 C 0.6865(7) 0.2824(14) 0.6755(8) 0.181(5) Uani 1 1 d . .
H12A H 0.727535 0.350733 0.717587 0.271 Uiso 1 1 calc R U
H12B H 0.655770 0.229706 0.706273 0.271 Uiso 1 1 calc R U
H12C H 0.637889 0.326513 0.621538 0.271 Uiso 1 1 calc R U

loop_
_atom_site_aniso_label
_atom_site_aniso_U_11
_atom_site_aniso_U_22
_atom_site_aniso_U_33
_atom_site_aniso_U_23
_atom_site_aniso_U_13
_atom_site_aniso_U_12
S2 0.0572(8) 0.0614(9) 0.0469(7) 0.0043(6) 0.0092(6) -0.0045(7)
S1 0.1054(13) 0.0898(13) 0.0554(8) 0.0058(8) 0.0343(8) -0.0192(10)
O3 0.078(2) 0.057(2) 0.058(2) 0.0038(17) 0.0084(18) -0.008(2)
O4 0.082(2) 0.069(3) 0.0465(18) 0.0092(17) 0.0198(17) -0.006(2)
N1 0.058(2) 0.047(3) 0.042(2) 0.0006(18) 0.0159(18) -0.002(2)
C1 0.055(3) 0.044(3) 0.042(3) 0.002(2) 0.013(2) 0.009(3)
N2 0.058(2) 0.045(2) 0.048(2) 0.0016(18) 0.0160(19) -0.008(2)
N3 0.066(3) 0.049(3) 0.044(2) 0.0037(19) 0.0160(19) -0.003(2)
C2 0.055(3) 0.047(3) 0.047(3) 0.002(2) 0.017(2) 0.002(2)
O2 0.131(4) 0.079(3) 0.059(2) 0.018(2) 0.028(2) -0.028(3)
O1 0.105(3) 0.075(3) 0.064(2) 0.001(2) 0.024(2) -0.031(3)
C13 0.054(3) 0.054(3) 0.044(2) 0.012(2) 0.012(2) -0.004(3)
C6 0.055(3) 0.052(3) 0.051(3) 0.001(2) 0.016(2) -0.001(3)
O5 0.051(2) 0.080(3) 0.068(2) -0.0010(19) 0.0119(17) -0.001(2)
C5 0.064(3) 0.054(3) 0.049(3) 0.004(2) 0.022(2) 0.006(3)
C14 0.058(3) 0.075(4) 0.051(3) 0.008(3) 0.012(3) -0.004(3)
C4 0.073(4) 0.064(4) 0.041(3) -0.004(3) 0.015(3) 0.003(3)
C7 0.052(3) 0.043(3) 0.041(2) 0.002(2) 0.011(2) 0.006(2)
C8 0.084(4) 0.062(4) 0.058(3) 0.000(3) 0.028(3) -0.007(3)
C3 0.066(3) 0.055(3) 0.042(3) -0.005(2) 0.009(2) -0.006(3)
C16 0.096(5) 0.074(4) 0.075(4) 0.026(3) 0.046(4) 0.015(4)
C18 0.061(3) 0.080(4) 0.057(3) -0.004(3) 0.020(3) -0.021(3)
C17 0.094(5) 0.081(5) 0.066(3) -0.008(3) 0.037(4) -0.016(4)
C15 0.064(4) 0.087(5) 0.070(4) 0.013(3) 0.025(3) 0.001(3)
C9 0.228(10) 0.102(6) 0.087(5) 0.023(4) 0.057(6) -0.062(6)
C19 0.130(6) 0.128(7) 0.105(5) 0.011(5) 0.071(5) 0.027(5)
C10 0.249(11) 0.173(9) 0.082(5) -0.032(5) 0.095(6) -0.127(8)
C11 0.169(10) 0.217(13) 0.157(9) -0.084(9) 0.076(8) -0.061(10)
C12 0.142(9) 0.232(14) 0.173(9) -0.077(9) 0.072(7) -0.045(9)

loop_
_atom_type_symbol
_atom_type_description
_atom_type_scat_dispersion_real
_atom_type_scat_dispersion_imag
_atom_type_scat_source
C C 0.0033 0.0016 'International Tables Vol C Tables 4.2.6.8 and 6.1.1.4'
H H 0.0000 0.0000 'International Tables Vol C Tables 4.2.6.8 and 6.1.1.4'
N N 0.0061 0.0033 'International Tables Vol C Tables 4.2.6.8 and 6.1.1.4'
O O 0.0106 0.0060 'International Tables Vol C Tables 4.2.6.8 and 6.1.1.4'
S S 0.1246 0.1234 'International Tables Vol C Tables 4.2.6.8 and 6.1.1.4'

loop_
_geom_angle_atom_site_label_1
_geom_angle_atom_site_label_2
_geom_angle_atom_site_label_3
_geom_angle
O5 S2 O4 113.7(2)
O5 S2 O3 113.2(2)
O4 S2 O3 111.2(2)
O5 S2 C13 106.1(2)
O4 S2 C13 106.0(2)
O3 S2 C13 105.9(2)
C5 S1 C10 105.1(3)
C1 N1 C7 108.6(4)
C1 N1 H1A 125.7
C7 N1 H1A 125.7
N2 C1 N1 110.2(4)
N2 C1 N3 126.9(5)
N1 C1 N3 122.8(4)
C1 N2 C2 107.9(4)
C1 N2 H2A 126.1
C2 N2 H2A 126.1
C1 N3 C8 123.5(4)
C1 N3 H3A 118.3
C8 N3 H3A 118.3
C7 C2 C3 121.4(5)
C7 C2 N2 107.3(4)
C3 C2 N2 131.3(5)
C8 O2 C9 114.5(5)
C18 C13 C14 118.7(5)
C18 C13 S2 120.7(4)
C14 C13 S2 120.6(4)
C7 C6 C5 116.2(5)
C7 C6 H6 121.9
C5 C6 H6 121.9
C6 C5 C4 120.5(5)
C6 C5 S1 124.2(4)
C4 C5 S1 115.3(4)
C15 C14 C13 121.2(5)
C15 C14 H14 119.4
C13 C14 H14 119.4
C3 C4 C5 122.8(4)
C3 C4 H4 118.6
C5 C4 H4 118.6
C6 C7 C2 122.5(4)
C6 C7 N1 131.4(4)
C2 C7 N1 105.9(4)
O1 C8 O2 126.5(6)
O1 C8 N3 124.8(5)
O2 C8 N3 108.6(5)
C4 C3 C2 116.5(5)
C4 C3 H3 121.7
C2 C3 H3 121.7
C15 C16 C17 117.9(6)
C15 C16 C19 121.7(6)
C17 C16 C19 120.5(6)
C17 C18 C13 119.8(5)
C17 C18 H18 120.1
C13 C18 H18 120.1
C18 C17 C16 121.7(6)
C18 C17 H17 119.1
C16 C17 H17 119.1
C14 C15 C16 120.7(6)
C14 C15 H15 119.6
C16 C15 H15 119.6
O2 C9 H9A 109.5
O2 C9 H9B 109.5
H9A C9 H9B 109.5
O2 C9 H9C 109.5
H9A C9 H9C 109.5
H9B C9 H9C 109.5
C16 C19 H19A 109.5
C16 C19 H19B 109.5
H19A C19 H19B 109.5
C16 C19 H19C 109.5
H19A C19 H19C 109.5
H19B C19 H19C 109.5
C11 C10 S1 111.2(5)
C11 C10 H10A 109.4
S1 C10 H10A 109.4
C11 C10 H10B 109.4
S1 C10 H10B 109.4
H10A C10 H10B 108.0
C12 C11 C10 99.4(11)
C12 C11 H11A 111.9
C10 C11 H11A 111.9
C12 C11 H11B 111.9
C10 C11 H11B 111.9
H11A C11 H11B 109.6
C11 C12 H12A 109.5
C11 C12 H12B 109.5
H12A C12 H12B 109.5
C11 C12 H12C 109.5
H12A C12 H12C 109.5
H12B C12 H12C 109.5

loop_
_geom_bond_atom_site_label_1
_geom_bond_atom_site_label_2
_geom_bond_distance
S2 O5 1.428(3)
S2 O4 1.446(3)
S2 O3 1.459(4)
S2 C13 1.765(5)
S1 C5 1.751(5)
S1 C10 1.779(8)
N1 C1 1.331(6)
N1 C7 1.393(5)
N1 H1A 0.8600
C1 N2 1.325(5)
C1 N3 1.334(5)
N2 C2 1.394(6)
N2 H2A 0.8600
N3 C8 1.381(7)
N3 H3A 0.8600
C2 C7 1.381(6)
C2 C3 1.386(6)
O2 C8 1.324(6)
O2 C9 1.430(7)
O1 C8 1.193(6)
C13 C18 1.375(7)
C13 C14 1.384(7)
C6 C7 1.379(6)
C6 C5 1.395(6)
C6 H6 0.9300
C5 C4 1.400(7)
C14 C15 1.346(7)
C14 H14 0.9300
C4 C3 1.361(7)
C4 H4 0.9300
C3 H3 0.9300
C16 C15 1.377(8)
C16 C17 1.385(8)
C16 C19 1.512(9)
C18 C17 1.354(8)
C18 H18 0.9300
C17 H17 0.9300
C15 H15 0.9300
C9 H9A 0.9600
C9 H9B 0.9600
C9 H9C 0.9600
C19 H19A 0.9600
C19 H19B 0.9600
C19 H19C 0.9600
C10 C11 1.616(12)
C10 H10A 0.9700
C10 H10B 0.9700
C11 C12 1.397(13)
C11 H11A 0.9700
C11 H11B 0.9700
C12 H12A 0.9600
C12 H12B 0.9600
C12 H12C 0.9600

loop_
_publcif_info_exptl_table_extra_item
sin_theta_over_lambda_max
